data_1509761
loop_
_publ_author_name
'Oberndorfer, C.P.M.'
'Dinnebier, R.E.'
'Ibberson, R.M.'
'Jansen, M.'

_publ_section_title
;
 Charge ordering in Ag2 Bi O3
;
_journal_name_full 'Solid State Sciences'
_journal_page_first 267
_journal_page_last 276
_journal_paper_doi 10.1016/j.solidstatesciences.2006.02.002
_journal_volume 8
_journal_year 2006
_chemical_formula_sum 'Ag2 Bi O3'
_space_group_IT_number 34
_symmetry_space_group_name_Hall 'P 2 -2n'
_symmetry_space_group_name_H-M 'P n n 2'
_cell_angle_alpha 90
_cell_angle_beta 90
_cell_angle_gamma 90
_cell_formula_units_Z 4
_cell_length_a 5.983
_cell_length_b 6.3239
_cell_length_c 9.5762
_cell_volume 362.324
_citation_journal_id_ASTM SSSCFJ
_cod_data_source_file silver2-3_24.cif
_cod_data_source_block Ag2Bi1O3
_cod_original_cell_volume 362.3241
_cod_original_formula_sum 'Ag2 Bi1 O3'
_cod_database_code 1509761

loop_
_symmetry_equiv_pos_as_xyz
x,y,z
-x,-y,z
-x+1/2,y+1/2,z+1/2
x+1/2,-y+1/2,z+1/2

loop_
_atom_site_label
_atom_site_type_symbol
_atom_site_fract_x
_atom_site_fract_y
_atom_site_fract_z
_atom_site_occupancy
_atom_site_U_iso_or_equiv
O2 O-2 0.1954 0.6766 0.4338 1 0.0
O3 O-2 0.392 0.2903 0.2459 1 0.0
Bi1 Bi+5 0 0 0.899152 1 0.0
Ag1 Ag+1 0.2528 -0.00162 0.49543 1 0.0
O1 O-2 0.8296 0.1805 0.054 1 0.0
Ag2 Ag+1 0.02559 0.2512 0.2502 1 0.0
Bi2 Bi+3 0 0.5 0.60742 1 0.0
